data_1575733
loop_
_publ_author_name
'Zhang, Hong-Jin'
'Chen, Zong-Ren'
'Chen, Wan-Tao'
'Ye, Jia-Wen'
'Chen, Ling'

_publ_section_title
;
 Tailoring luminescent oxygen sensitivity <i>via</i> structural design and
 its application in pressure-induced emission enhancement.
;
_journal_issue 40
_journal_name_full 'Chemical science'
_journal_page_first 18799
_journal_page_last 18805
_journal_paper_doi 10.1039/d5sc05999b
_journal_volume 16
_journal_year 2025
_chemical_formula_moiety 'C52 H42 Cu2 I2 N2 P2, 0.333(C2 H8 O2)'
_chemical_formula_sum 'C52.67 H45 Cu2 I2 N2 O0.67 P2'
_chemical_formula_weight 1159.48
_space_group_crystal_system triclinic
_space_group_IT_number 2
_space_group_name_Hall '-P 1'
_space_group_name_H-M_alt 'P -1'
_atom_sites_solution_hydrogens mixed
_atom_sites_solution_primary dual
_audit_creation_date 2025-07-16
_audit_creation_method
;
Olex2 1.5
(compiled 2025.07.13 svn.rb7424aed for OlexSys, GUI svn.r7308)
;
_audit_update_record
;
2025-07-16 deposited with the CCDC.	2025-09-08 downloaded from the CCDC.
;
_cell_angle_alpha 109.6510(10)
_cell_angle_beta 99.3470(10)
_cell_angle_gamma 100.8680(10)
_cell_formula_units_Z 1
_cell_length_a 9.34250(10)
_cell_length_b 12.0825(2)
_cell_length_c 12.1874(2)
_cell_measurement_reflns_used 10256
_cell_measurement_temperature 297.12(10)
_cell_measurement_theta_max 77.2560
_cell_measurement_theta_min 3.9670
_cell_volume 1233.85(3)
_computing_cell_refinement 'CrysAlisPro 1.171.41.122a (Rigaku OD, 2021)'
_computing_data_collection 'CrysAlisPro 1.171.41.122a (Rigaku OD, 2021)'
_computing_data_reduction 'CrysAlisPro 1.171.41.122a (Rigaku OD, 2021)'
_computing_molecular_graphics 'Olex2 1.5 (Dolomanov et al., 2009)'
_computing_publication_material 'Olex2 1.5 (Dolomanov et al., 2009)'
_computing_structure_refinement 'SHELXL 2019/3 (Sheldrick, 2015)'
_computing_structure_solution 'SHELXT 2018/2 (Sheldrick, 2018)'
_diffrn_ambient_environment air
_diffrn_ambient_temperature 297.12(10)
_diffrn_detector 'Hybrid Pixel Array Detector'
_diffrn_detector_area_resol_mean 10.0000
_diffrn_detector_type HyPix
_diffrn_measured_fraction_theta_full 0.999
_diffrn_measured_fraction_theta_max 0.999
_diffrn_measurement_details
;
List of Runs (angles in degrees, time in seconds):

  # Type    Start    End  Width  t~exp~   \w     \q     \k     \f   Frames
#--------------------------------------------------------------------------
  1  \w     37.00  93.00   0.50    0.11    --  108.86   0.00 150.00  112
  2  \w    132.00 175.00   0.50    0.11    --  108.86   0.00 150.00   86
  3  \w    146.00 172.00   0.50    0.11    --  108.86  19.00-150.00   52
  4  \w     96.00 132.00   0.50    0.11    --  108.86  19.00-150.00   72
  5  \w    -74.00  24.00   0.50    0.05    --  -48.55  88.00 -97.00  196
  6  \w    -85.00 -35.00   0.50    0.11    --  -91.75  88.00 -97.00  100
  7  \w   -156.00 -96.00   0.50    0.11    --  -91.75   0.00 -90.00  120
  8  \w    -62.00 -34.00   0.50    0.11    --  -91.75   0.00 -90.00   56
  9  \w    -26.00  26.00   0.50    0.05    --  -48.55  19.00-180.00  104
 10  \w     66.00  95.00   0.50    0.11    --  108.86 -88.00 145.00   58
 11  \w     41.00 103.00   0.50    0.11    --  108.86 -99.00 -30.00  124
 12  \w     39.00 110.00   0.50    0.11    --  108.86-125.00 -30.00  142
 13  \w     87.00 112.00   0.50    0.11    --  108.86-125.00 -60.00   50
 14  \w     40.00  81.00   0.50    0.11    --  108.86-125.00 -60.00   82
 15  \w     54.00 111.00   0.50    0.11    --  108.86-125.00-120.00  114
 16  \w     44.00  94.00   0.50    0.11    --  108.86 -99.00   0.00  100
 17  \w     75.00 100.00   0.50    0.11    --  108.86 -99.00  30.00   50
 18  \w     36.00 104.00   0.50    0.11    --  108.86 -99.00  60.00  136
 19  \w     36.00  64.00   0.50    0.11    --  108.86 -99.00  90.00   56
 20  \w     72.00 105.00   0.50    0.11    --  108.86 -99.00  90.00   66
 21  \w     53.00  90.00   0.50    0.11    --  108.86 -99.00 120.00   74
 22  \w    -18.00  66.00   0.50    0.05    --   48.55 -88.00 145.00  168
 23  \w     36.00  92.00   0.50    0.11    --  108.86 -77.00 150.00  112
 24  \w     38.00  64.00   0.50    0.11    --  108.86 -57.00  60.00   52
 25  \w     41.00  66.00   0.50    0.11    --  108.86 -57.00 -60.00   50
 26  \w     37.00  62.00   0.50    0.11    --  108.86 -57.00 -90.00   50
 27  \w     38.00  63.00   0.50    0.11    --  108.86 -57.00-150.00   50
 28  \w     37.00  66.00   0.50    0.11    --  108.86 -57.00-180.00   58
 29  \w    -15.00  10.00   0.50    0.05    --   48.55 -19.00-120.00   50
 30  \w    -23.00   8.00   0.50    0.05    --   48.55 -38.00-180.00   62
 31  \w     12.00  42.00   0.50    0.05    --   48.55 -38.00-180.00   60
 32  \w    142.00 178.00   0.50    0.11    --  108.86  88.00 -97.00   72
 33  \w    112.00 139.00   0.50    0.11    --  108.86  88.00 -97.00   54
 34  \w   -107.00 -35.00   0.50    0.05    --  -48.55 -38.00   0.00  144
 35  \w   -132.00 -86.00   0.50    0.11    --  -91.75 -99.00-120.00   92
 36  \w   -159.00-134.00   0.50    0.11    --  -91.75 -99.00-120.00   50
 37  \w   -157.00 -78.00   0.50    0.11    --  -91.75 -38.00   0.00  158
 38  \w   -106.00 -73.00   0.50    0.05    --  -48.55-125.00   0.00   66
 39  \w   -144.00 -93.00   0.50    0.11    --  -91.75 -99.00 120.00  102
 40  \w   -124.00 -79.00   0.50    0.11    --  -91.75 -88.00 145.00   90
;
_diffrn_measurement_device 'four-circle diffractometer'
_diffrn_measurement_device_type 'XtaLAB Synergy, Dualflex, HyPix'
_diffrn_measurement_method '\w scans'
_diffrn_orient_matrix_type 'CrysAlisPro convention (1999,Acta A55,543-557)'
_diffrn_orient_matrix_UB_11 -0.0390586000
_diffrn_orient_matrix_UB_12 0.0289499000
_diffrn_orient_matrix_UB_13 -0.1133512000
_diffrn_orient_matrix_UB_21 0.1162625000
_diffrn_orient_matrix_UB_22 -0.0635190000
_diffrn_orient_matrix_UB_23 -0.0514083000
_diffrn_orient_matrix_UB_31 -0.1222248000
_diffrn_orient_matrix_UB_32 -0.1216755000
_diffrn_orient_matrix_UB_33 -0.0605545000
_diffrn_radiation_monochromator mirror
_diffrn_radiation_probe x-ray
_diffrn_radiation_type 'Cu K\a'
_diffrn_radiation_wavelength 1.54184
_diffrn_reflns_av_R_equivalents 0.0499
_diffrn_reflns_av_unetI/netI 0.0467
_diffrn_reflns_Laue_measured_fraction_full 0.999
_diffrn_reflns_Laue_measured_fraction_max 0.999
_diffrn_reflns_limit_h_max 10
_diffrn_reflns_limit_h_min -11
_diffrn_reflns_limit_k_max 14
_diffrn_reflns_limit_k_min -14
_diffrn_reflns_limit_l_max 14
_diffrn_reflns_limit_l_min -14
_diffrn_reflns_number 14187
_diffrn_reflns_point_group_measured_fraction_full 0.999
_diffrn_reflns_point_group_measured_fraction_max 0.999
_diffrn_reflns_theta_full 66.600
_diffrn_reflns_theta_max 66.600
_diffrn_reflns_theta_min 3.972
_diffrn_source 'micro-focus sealed X-ray tube'
_diffrn_source_type 'PhotonJet (Cu) X-ray Source'
_exptl_absorpt_coefficient_mu 11.785
_exptl_absorpt_correction_T_max 1.00000
_exptl_absorpt_correction_T_min 0.45490
_exptl_absorpt_correction_type multi-scan
_exptl_absorpt_process_details
;
CrysAlisPro 1.171.41.122a (Rigaku Oxford Diffraction, 2021)
Empirical absorption correction using spherical harmonics,
implemented in SCALE3 ABSPACK scaling algorithm.
;
_exptl_crystal_colour 'clear light yellow'
_exptl_crystal_colour_lustre clear
_exptl_crystal_colour_modifier light
_exptl_crystal_colour_primary yellow
_exptl_crystal_density_diffrn 1.560
_exptl_crystal_description plate
_exptl_crystal_F_000 574
_exptl_crystal_size_max 0.05
_exptl_crystal_size_mid 0.03
_exptl_crystal_size_min 0.03
_refine_diff_density_max 0.585
_refine_diff_density_min -0.533
_refine_diff_density_rms 0.095
_refine_ls_extinction_method none
_refine_ls_goodness_of_fit_ref 1.078
_refine_ls_hydrogen_treatment mixed
_refine_ls_matrix_type full
_refine_ls_number_parameters 294
_refine_ls_number_reflns 4373
_refine_ls_number_restraints 2
_refine_ls_restrained_S_all 1.082
_refine_ls_R_factor_all 0.0319
_refine_ls_R_factor_gt 0.0308
_refine_ls_shift/su_max 0.040
_refine_ls_shift/su_mean 0.002
_refine_ls_structure_factor_coef Fsqd
_refine_ls_weighting_details 'w=1/[\s^2^(Fo^2^)+(0.0484P)^2^+0.0280P] where P=(Fo^2^+2Fc^2^)/3'
_refine_ls_weighting_scheme calc
_refine_ls_wR_factor_gt 0.0836
_refine_ls_wR_factor_ref 0.0845
_reflns_Friedel_coverage 0.000
_reflns_number_gt 4175
_reflns_number_total 4373
_reflns_threshold_expression 'I > 2\s(I)'
_cod_data_source_file d5sc05999b2.cif
_cod_data_source_block exp_5509_auto
_cod_depositor_comments 'Adding full bibliography for 1575733--1575738.cif.'
_cod_database_code 1575733
_shelx_shelxl_version_number 2019/3
_shelx_space_group_comment
;
The symmetry employed for this shelxl refinement is uniquely defined
by the following loop, which should always be used as a source of
symmetry information in preference to the above space-group names.
They are only intended as comments.
;
_shelx_estimated_absorpt_t_max 0.719
_shelx_estimated_absorpt_t_min 0.590
_reflns_odcompleteness_completeness 99.86
_reflns_odcompleteness_iscentric 1
_reflns_odcompleteness_theta 66.97
_olex2_refinement_description
;
1. Fixed Uiso
 At 1.2 times of:
  All C(H) groups
 At 1.5 times of:
  All C(H,H,H) groups
2. Restrained distances
 O1-C1
 1.4 with sigma of 0.02
 O1-H1
 1 with sigma of 0.02
3. Others
 Fixed Sof: O1(0.333333) C1(0.333333) H1A(0.333333) H1B(0.333333)
 H1C(0.333333) H1(0.333333)
4.a Aromatic/amide H refined with riding coordinates:
 C009(H009), C00B(H00B), C00C(H00C), C00D(H00D), C00E(H00E), C00F(H00F),
 C00G(H00G), C00H(H00H), C00I(H00I), C00J(H00J), C00K(H00K), C00L(H00L),
 C00M(H00M), C00N(H00N), C00O(H00O), C00P(H00P), C00Q(H00Q), C00R(H00R),
 C00S(H00S), C00T(H00T), C00U(H00U)
4.b Idealised Me refined as rotating group:
 C1(H1A,H1B,H1C)
;
_olex2_submission_special_instructions 'No special instructions were received'
_oxdiff_exptl_absorpt_empirical_details
;
Empirical correction (ABSPACK) includes:
- Absorption correction using spherical harmonics
- Frame scaling
;
_oxdiff_exptl_absorpt_empirical_full_max 1.725
_oxdiff_exptl_absorpt_empirical_full_min 0.651

loop_
_space_group_symop_operation_xyz
'x, y, z'
'-x, -y, -z'

loop_
_atom_site_label
_atom_site_type_symbol
_atom_site_fract_x
_atom_site_fract_y
_atom_site_fract_z
_atom_site_U_iso_or_equiv
_atom_site_adp_type
_atom_site_occupancy
_atom_site_site_symmetry_order
_atom_site_calc_flag
_atom_site_refinement_flags_posn
_atom_site_refinement_flags_adp
_atom_site_refinement_flags_occupancy
_atom_site_disorder_assembly
_atom_site_disorder_group
I001 I -0.13602(2) 0.10522(2) 0.43680(2) 0.03580(10) Uani 1 1 d . . . . .
Cu02 Cu 0.14036(5) 0.11528(4) 0.54496(4) 0.03613(13) Uani 1 1 d . . . . .
P003 P 0.24396(8) 0.26855(6) 0.72242(7) 0.02963(17) Uani 1 1 d . . . . .
N004 N 0.2510(3) 0.1010(2) 0.4093(2) 0.0360(6) Uani 1 1 d . . . . .
C005 C 0.4444(4) 0.2822(3) 0.7693(3) 0.0352(7) Uani 1 1 d . . . . .
C006 C 0.3841(3) 0.0617(3) 0.2127(3) 0.0313(6) Uani 1 1 d . . . . .
C007 C 0.4447(3) 0.0319(3) 0.1043(3) 0.0312(6) Uani 1 1 d . . . . .
C008 C 0.2426(4) 0.4215(3) 0.7264(3) 0.0376(7) Uani 1 1 d . . . . .
C009 C 0.3623(4) 0.0264(3) -0.0046(3) 0.0378(7) Uani 1 1 d . . . . .
H009 H 0.269401 0.044123 -0.008448 0.045 Uiso 1 1 calc R U . . .
C00A C 0.1698(3) 0.2650(3) 0.8516(3) 0.0330(6) Uani 1 1 d . . . . .
C00B C 0.4173(3) 0.0118(3) 0.2983(3) 0.0369(7) Uani 1 1 d . . . . .
H00B H 0.485472 -0.035697 0.291771 0.044 Uiso 1 1 calc R U . . .
C00C C 0.5834(4) 0.0051(3) 0.1070(3) 0.0371(7) Uani 1 1 d . . . . .
H00C H 0.640466 0.008457 0.178601 0.045 Uiso 1 1 calc R U . . .
C00D C 0.3490(4) 0.0331(3) 0.3931(3) 0.0399(7) Uani 1 1 d . . . . .
H00D H 0.372550 -0.001913 0.448670 0.048 Uiso 1 1 calc R U . . .
C00E C 0.0756(4) 0.1567(3) 0.8426(3) 0.0401(7) Uani 1 1 d . . . . .
H00E H 0.052974 0.087749 0.772480 0.048 Uiso 1 1 calc R U . . .
C00F C 0.2228(4) 0.1525(3) 0.3294(3) 0.0416(7) Uani 1 1 d . . . . .
H00F H 0.157244 0.202194 0.340270 0.050 Uiso 1 1 calc R U . . .
C00G C 0.5276(4) 0.2848(3) 0.6852(3) 0.0457(8) Uani 1 1 d . . . . .
H00G H 0.480025 0.279341 0.609641 0.055 Uiso 1 1 calc R U . . .
C00H C 0.5172(4) 0.2883(3) 0.8803(3) 0.0454(8) Uani 1 1 d . . . . .
H00H H 0.463443 0.286428 0.937785 0.054 Uiso 1 1 calc R U . . .
C00I C 0.2856(4) 0.1360(3) 0.2315(3) 0.0405(7) Uani 1 1 d . . . . .
H00I H 0.262221 0.174106 0.178689 0.049 Uiso 1 1 calc R U . . .
C00J C 0.0151(4) 0.1516(4) 0.9387(4) 0.0502(9) Uani 1 1 d . . . . .
H00J H -0.046830 0.078758 0.932568 0.060 Uiso 1 1 calc R U . . .
C00K C 0.3671(5) 0.5212(3) 0.7812(4) 0.0535(10) Uani 1 1 d . . . . .
H00K H 0.456654 0.512768 0.819432 0.064 Uiso 1 1 calc R U . . .
C00L C 0.2004(5) 0.3662(3) 0.9569(3) 0.0536(10) Uani 1 1 d . . . . .
H00L H 0.263031 0.439397 0.964587 0.064 Uiso 1 1 calc R U . . .
C00M C 0.6712(5) 0.2972(4) 0.9065(4) 0.0593(11) Uani 1 1 d . . . . .
H00M H 0.718887 0.300069 0.980947 0.071 Uiso 1 1 calc R U . . .
C00N C 0.0462(5) 0.2530(4) 1.0423(4) 0.0544(10) Uani 1 1 d . . . . .
H00N H 0.004773 0.249295 1.105852 0.065 Uiso 1 1 calc R U . . .
C00O C 0.6808(4) 0.2953(4) 0.7126(4) 0.0581(10) Uani 1 1 d . . . . .
H00O H 0.735420 0.298132 0.655774 0.070 Uiso 1 1 calc R U . . .
C00P C 0.7524(4) 0.3017(4) 0.8234(5) 0.0621(11) Uani 1 1 d . . . . .
H00P H 0.855215 0.309000 0.841663 0.075 Uiso 1 1 calc R U . . .
C00Q C 0.1096(5) 0.4377(4) 0.6724(5) 0.0660(12) Uani 1 1 d . . . . .
H00Q H 0.025155 0.371855 0.635455 0.079 Uiso 1 1 calc R U . . .
C00R C 0.1383(6) 0.3592(4) 1.0511(4) 0.0644(12) Uani 1 1 d . . . . .
H00R H 0.159854 0.427952 1.121310 0.077 Uiso 1 1 calc R U . . .
C00S C 0.3570(6) 0.6335(4) 0.7786(5) 0.0730(14) Uani 1 1 d . . . . .
H00S H 0.441066 0.699722 0.814256 0.088 Uiso 1 1 calc R U . . .
C00T C 0.2261(8) 0.6486(4) 0.7246(5) 0.0825(16) Uani 1 1 d . . . . .
H00T H 0.221758 0.724275 0.723020 0.099 Uiso 1 1 calc R U . . .
C00U C 0.1021(8) 0.5524(5) 0.6733(5) 0.0889(18) Uani 1 1 d . . . . .
H00U H 0.012042 0.563083 0.638631 0.107 Uiso 1 1 calc R U . . .
O1 O 0.568(2) 0.5147(15) 0.5313(15) 0.098(5) Uani 0.3333 1 d D . P . .
C1 C 0.697(3) 0.542(2) 0.604(2) 0.126(10) Uani 0.3333 1 d D . P . .
H1A H 0.758438 0.493773 0.565752 0.190 Uiso 0.3333 1 calc R U P . .
H1B H 0.682925 0.525268 0.674273 0.190 Uiso 0.3333 1 calc R U P . .
H1C H 0.744848 0.626641 0.627950 0.190 Uiso 0.3333 1 calc R U P . .
H1 H 0.480(7) 0.450(6) 0.473(7) 0.00(2) Uiso 0.3333 1 d D . P . .

loop_
_atom_site_aniso_label
_atom_site_aniso_U_11
_atom_site_aniso_U_22
_atom_site_aniso_U_33
_atom_site_aniso_U_23
_atom_site_aniso_U_13
_atom_site_aniso_U_12
I001 0.03494(13) 0.03433(13) 0.03712(14) 0.01267(9) 0.00715(9) 0.00975(8)
Cu02 0.0391(3) 0.0377(2) 0.0275(2) 0.00665(19) 0.01100(19) 0.00899(19)
P003 0.0318(4) 0.0253(3) 0.0279(4) 0.0061(3) 0.0079(3) 0.0056(3)
N004 0.0383(14) 0.0399(14) 0.0293(13) 0.0109(11) 0.0120(11) 0.0098(11)
C005 0.0355(15) 0.0261(14) 0.0401(17) 0.0079(13) 0.0085(13) 0.0082(12)
C006 0.0306(14) 0.0329(14) 0.0273(15) 0.0090(12) 0.0095(12) 0.0032(11)
C007 0.0355(15) 0.0297(14) 0.0276(14) 0.0101(12) 0.0111(12) 0.0055(11)
C008 0.0504(18) 0.0302(15) 0.0339(16) 0.0108(13) 0.0159(14) 0.0122(13)
C009 0.0329(15) 0.0508(18) 0.0356(17) 0.0195(15) 0.0135(13) 0.0148(13)
C00A 0.0319(14) 0.0350(15) 0.0299(15) 0.0096(13) 0.0081(12) 0.0085(12)
C00B 0.0351(16) 0.0480(17) 0.0341(16) 0.0167(14) 0.0154(13) 0.0176(13)
C00C 0.0356(16) 0.0509(18) 0.0270(15) 0.0164(14) 0.0080(12) 0.0125(13)
C00D 0.0409(17) 0.0542(19) 0.0356(17) 0.0229(15) 0.0162(14) 0.0213(14)
C00E 0.0412(17) 0.0356(16) 0.0391(18) 0.0094(14) 0.0119(14) 0.0071(13)
C00F 0.0461(18) 0.0400(16) 0.0463(19) 0.0180(15) 0.0214(15) 0.0168(14)
C00G 0.0396(18) 0.0470(19) 0.046(2) 0.0122(16) 0.0136(15) 0.0088(14)
C00H 0.0447(18) 0.0418(18) 0.044(2) 0.0109(15) 0.0070(15) 0.0119(14)
C00I 0.0511(19) 0.0460(18) 0.0407(18) 0.0260(15) 0.0225(15) 0.0223(15)
C00J 0.052(2) 0.053(2) 0.051(2) 0.0235(18) 0.0226(17) 0.0087(16)
C00K 0.057(2) 0.0352(18) 0.062(3) 0.0144(17) 0.0148(19) 0.0048(16)
C00L 0.069(2) 0.0400(18) 0.0374(19) 0.0016(15) 0.0194(17) 0.0011(17)
C00M 0.047(2) 0.062(2) 0.062(3) 0.016(2) -0.0021(19) 0.0212(18)
C00N 0.060(2) 0.074(3) 0.042(2) 0.028(2) 0.0253(18) 0.026(2)
C00O 0.045(2) 0.057(2) 0.070(3) 0.017(2) 0.027(2) 0.0118(17)
C00P 0.0376(19) 0.058(2) 0.080(3) 0.014(2) 0.008(2) 0.0140(17)
C00Q 0.067(3) 0.040(2) 0.078(3) 0.014(2) -0.004(2) 0.0184(18)
C00R 0.089(3) 0.058(2) 0.036(2) 0.0027(17) 0.024(2) 0.015(2)
C00S 0.094(4) 0.033(2) 0.085(3) 0.020(2) 0.025(3) 0.005(2)
C00T 0.134(5) 0.040(2) 0.077(3) 0.026(2) 0.018(3) 0.031(3)
C00U 0.112(4) 0.063(3) 0.088(4) 0.021(3) -0.001(3) 0.052(3)
O1 0.125(11) 0.081(9) 0.120(14) 0.055(11) 0.077(11) 0.026(12)
C1 0.16(2) 0.078(13) 0.19(3) 0.071(17) 0.10(2) 0.044(15)

loop_
_atom_type_symbol
_atom_type_description
_atom_type_scat_dispersion_real
_atom_type_scat_dispersion_imag
_atom_type_scat_source
C C 0.0181 0.0091 'International Tables Vol C Tables 4.2.6.8 and 6.1.1.4'
H H 0.0000 0.0000 'International Tables Vol C Tables 4.2.6.8 and 6.1.1.4'
Cu Cu -1.9646 0.5888 'International Tables Vol C Tables 4.2.6.8 and 6.1.1.4'
I I -0.3257 6.8362 'International Tables Vol C Tables 4.2.6.8 and 6.1.1.4'
N N 0.0311 0.0180 'International Tables Vol C Tables 4.2.6.8 and 6.1.1.4'
O O 0.0492 0.0322 'International Tables Vol C Tables 4.2.6.8 and 6.1.1.4'
P P 0.2955 0.4335 'International Tables Vol C Tables 4.2.6.8 and 6.1.1.4'

loop_
_geom_angle_atom_site_label_1
_geom_angle_atom_site_label_2
_geom_angle_atom_site_label_3
_geom_angle
_geom_angle_site_symmetry_1
_geom_angle_site_symmetry_3
_geom_angle_publ_flag
Cu02 I001 Cu02 72.039(16) . 2_556 ?
I001 Cu02 I001 107.961(16) . 2_556 ?
P003 Cu02 I001 111.18(3) . 2_556 ?
P003 Cu02 I001 116.21(3) . . ?
N004 Cu02 I001 102.02(8) . . ?
N004 Cu02 I001 99.66(8) . 2_556 ?
N004 Cu02 P003 118.09(8) . . ?
C005 P003 Cu02 110.78(10) . . ?
C005 P003 C008 102.31(15) . . ?
C005 P003 C00A 104.94(15) . . ?
C008 P003 Cu02 116.11(11) . . ?
C00A P003 Cu02 118.50(10) . . ?
C00A P003 C008 102.42(14) . . ?
C00D N004 Cu02 120.9(2) . . ?
C00D N004 C00F 116.6(3) . . ?
C00F N004 Cu02 122.5(2) . . ?
C00G C005 P003 116.5(3) . . ?
C00H C005 P003 125.0(3) . . ?
C00H C005 C00G 118.5(3) . . ?
C00B C006 C007 121.3(3) . . ?
C00B C006 C00I 116.6(3) . . ?
C00I C006 C007 122.1(3) . . ?
C009 C007 C006 120.9(3) . . ?
C00C C007 C006 121.1(3) . . ?
C00C C007 C009 118.0(3) . . ?
C00K C008 P003 123.3(3) . . ?
C00K C008 C00Q 118.8(3) . . ?
C00Q C008 P003 117.9(3) . . ?
C007 C009 H009 119.5 . . ?
C00C C009 C007 121.0(3) 2_655 . ?
C00C C009 H009 119.5 2_655 . ?
C00E C00A P003 118.6(2) . . ?
C00L C00A P003 122.9(3) . . ?
C00L C00A C00E 118.5(3) . . ?
C006 C00B H00B 120.0 . . ?
C00D C00B C006 119.9(3) . . ?
C00D C00B H00B 120.0 . . ?
C007 C00C H00C 119.5 . . ?
C009 C00C C007 121.0(3) 2_655 . ?
C009 C00C H00C 119.5 2_655 . ?
N004 C00D C00B 123.6(3) . . ?
N004 C00D H00D 118.2 . . ?
C00B C00D H00D 118.2 . . ?
C00A C00E H00E 120.0 . . ?
C00A C00E C00J 120.0(3) . . ?
C00J C00E H00E 120.0 . . ?
N004 C00F H00F 118.1 . . ?
N004 C00F C00I 123.8(3) . . ?
C00I C00F H00F 118.1 . . ?
C005 C00G H00G 119.6 . . ?
C00O C00G C005 120.7(4) . . ?
C00O C00G H00G 119.6 . . ?
C005 C00H H00H 119.8 . . ?
C005 C00H C00M 120.4(4) . . ?
C00M C00H H00H 119.8 . . ?
C006 C00I H00I 120.3 . . ?
C00F C00I C006 119.4(3) . . ?
C00F C00I H00I 120.3 . . ?
C00E C00J H00J 119.6 . . ?
C00N C00J C00E 120.7(3) . . ?
C00N C00J H00J 119.6 . . ?
C008 C00K H00K 120.2 . . ?
C00S C00K C008 119.6(4) . . ?
C00S C00K H00K 120.2 . . ?
C00A C00L H00L 119.8 . . ?
C00A C00L C00R 120.5(4) . . ?
C00R C00L H00L 119.7 . . ?
C00H C00M H00M 119.7 . . ?
C00P C00M C00H 120.5(4) . . ?
C00P C00M H00M 119.7 . . ?
C00J C00N H00N 120.3 . . ?
C00R C00N C00J 119.3(4) . . ?
C00R C00N H00N 120.3 . . ?
C00G C00O H00O 119.8 . . ?
C00P C00O C00G 120.4(4) . . ?
C00P C00O H00O 119.8 . . ?
C00M C00P C00O 119.5(4) . . ?
C00M C00P H00P 120.3 . . ?
C00O C00P H00P 120.3 . . ?
C008 C00Q H00Q 119.8 . . ?
C008 C00Q C00U 120.3(4) . . ?
C00U C00Q H00Q 119.8 . . ?
C00L C00R H00R 119.5 . . ?
C00N C00R C00L 121.0(4) . . ?
C00N C00R H00R 119.5 . . ?
C00K C00S H00S 119.3 . . ?
C00T C00S C00K 121.3(4) . . ?
C00T C00S H00S 119.3 . . ?
C00S C00T H00T 120.1 . . ?
C00U C00T C00S 119.7(4) . . ?
C00U C00T H00T 120.1 . . ?
C00Q C00U H00U 119.9 . . ?
C00T C00U C00Q 120.2(5) . . ?
C00T C00U H00U 119.9 . . ?
O1 O1 H1 32(5) 2_666 . ?
O1 O1 H1 50(4) 2_666 2_666 ?
C1 O1 O1 172(2) . 2_666 ?
C1 O1 H1 148(7) . . ?
C1 O1 H1 130(4) . 2_666 ?
H1 O1 H1 81(8) . 2_666 ?
O1 C1 H1A 109.5 . . ?
O1 C1 H1B 109.5 . . ?
O1 C1 H1C 109.5 . . ?
H1A C1 H1B 109.5 . . ?
H1A C1 H1C 109.5 . . ?
H1B C1 H1C 109.5 . . ?

loop_
_geom_bond_atom_site_label_1
_geom_bond_atom_site_label_2
_geom_bond_distance
_geom_bond_site_symmetry_2
_geom_bond_publ_flag
I001 Cu02 2.6623(5) . ?
I001 Cu02 2.7404(5) 2_556 ?
Cu02 P003 2.2347(8) . ?
Cu02 N004 2.065(3) . ?
P003 C005 1.826(3) . ?
P003 C008 1.834(3) . ?
P003 C00A 1.830(3) . ?
N004 C00D 1.336(4) . ?
N004 C00F 1.337(5) . ?
C005 C00G 1.388(5) . ?
C005 C00H 1.383(5) . ?
C006 C007 1.482(4) . ?
C006 C00B 1.392(5) . ?
C006 C00I 1.395(5) . ?
C007 C009 1.395(5) . ?
C007 C00C 1.391(5) . ?
C008 C00K 1.388(5) . ?
C008 C00Q 1.389(6) . ?
C009 H009 0.9300 . ?
C009 C00C 1.385(5) 2_655 ?
C00A C00E 1.392(5) . ?
C00A C00L 1.385(5) . ?
C00B H00B 0.9300 . ?
C00B C00D 1.382(5) . ?
C00C H00C 0.9300 . ?
C00D H00D 0.9300 . ?
C00E H00E 0.9300 . ?
C00E C00J 1.395(5) . ?
C00F H00F 0.9300 . ?
C00F C00I 1.386(5) . ?
C00G H00G 0.9300 . ?
C00G C00O 1.387(6) . ?
C00H H00H 0.9300 . ?
C00H C00M 1.397(6) . ?
C00I H00I 0.9300 . ?
C00J H00J 0.9300 . ?
C00J C00N 1.374(6) . ?
C00K H00K 0.9300 . ?
C00K C00S 1.388(6) . ?
C00L H00L 0.9300 . ?
C00L C00R 1.387(6) . ?
C00M H00M 0.9300 . ?
C00M C00P 1.370(7) . ?
C00N H00N 0.9300 . ?
C00N C00R 1.364(6) . ?
C00O H00O 0.9300 . ?
C00O C00P 1.376(7) . ?
C00P H00P 0.9300 . ?
C00Q H00Q 0.9300 . ?
C00Q C00U 1.398(6) . ?
C00R H00R 0.9300 . ?
C00S H00S 0.9300 . ?
C00S C00T 1.365(8) . ?
C00T H00T 0.9300 . ?
C00T C00U 1.361(9) . ?
C00U H00U 0.9300 . ?
O1 O1 1.29(4) 2_666 ?
O1 C1 1.284(18) . ?
O1 H1 0.68(8) 2_666 ?
O1 H1 1.00(2) . ?
C1 H1A 0.9600 . ?
C1 H1B 0.9600 . ?
C1 H1C 0.9600 . ?

loop_
_geom_torsion_atom_site_label_1
_geom_torsion_atom_site_label_2
_geom_torsion_atom_site_label_3
_geom_torsion_atom_site_label_4
_geom_torsion
_geom_torsion_site_symmetry_1
_geom_torsion_site_symmetry_2
_geom_torsion_site_symmetry_3
_geom_torsion_site_symmetry_4
_geom_torsion_publ_flag
Cu02 P003 C005 C00G 49.9(3) . . . . ?
Cu02 P003 C005 C00H -129.1(3) . . . . ?
Cu02 P003 C008 C00K -134.1(3) . . . . ?
Cu02 P003 C008 C00Q 46.4(4) . . . . ?
Cu02 P003 C00A C00E 13.8(3) . . . . ?
Cu02 P003 C00A C00L -164.6(3) . . . . ?
Cu02 N004 C00D C00B 174.5(3) . . . . ?
Cu02 N004 C00F C00I -174.3(3) . . . . ?
P003 C005 C00G C00O 179.8(3) . . . . ?
P003 C005 C00H C00M 179.2(3) . . . . ?
P003 C008 C00K C00S 179.1(3) . . . . ?
P003 C008 C00Q C00U 179.7(4) . . . . ?
P003 C00A C00E C00J -178.9(3) . . . . ?
P003 C00A C00L C00R 178.5(4) . . . . ?
N004 C00F C00I C006 0.1(5) . . . . ?
C005 P003 C008 C00K -13.3(4) . . . . ?
C005 P003 C008 C00Q 167.2(3) . . . . ?
C005 P003 C00A C00E -110.4(3) . . . . ?
C005 P003 C00A C00L 71.2(3) . . . . ?
C005 C00G C00O C00P 0.9(6) . . . . ?
C005 C00H C00M C00P 0.9(6) . . . . ?
C006 C007 C009 C00C -178.0(3) . . . 2_655 ?
C006 C007 C00C C009 178.0(3) . . . 2_655 ?
C006 C00B C00D N004 -0.5(5) . . . . ?
C007 C006 C00B C00D -174.5(3) . . . . ?
C007 C006 C00I C00F 174.6(3) . . . . ?
C008 P003 C005 C00G -74.4(3) . . . . ?
C008 P003 C005 C00H 106.6(3) . . . . ?
C008 P003 C00A C00E 143.1(3) . . . . ?
C008 P003 C00A C00L -35.3(3) . . . . ?
C008 C00K C00S C00T 1.0(8) . . . . ?
C008 C00Q C00U C00T 1.5(9) . . . . ?
C009 C007 C00C C009 -0.2(5) . . . 2_655 ?
C00A P003 C005 C00G 178.9(2) . . . . ?
C00A P003 C005 C00H -0.1(3) . . . . ?
C00A P003 C008 C00K 95.2(3) . . . . ?
C00A P003 C008 C00Q -84.3(3) . . . . ?
C00A C00E C00J C00N 0.7(6) . . . . ?
C00A C00L C00R C00N 0.0(7) . . . . ?
C00B C006 C007 C009 147.2(3) . . . . ?
C00B C006 C007 C00C -30.9(4) . . . . ?
C00B C006 C00I C00F -2.3(5) . . . . ?
C00C C007 C009 C00C 0.2(5) . . . 2_655 ?
C00D N004 C00F C00I 1.9(5) . . . . ?
C00E C00A C00L C00R 0.0(6) . . . . ?
C00E C00J C00N C00R -0.6(7) . . . . ?
C00F N004 C00D C00B -1.7(5) . . . . ?
C00G C005 C00H C00M 0.2(5) . . . . ?
C00G C00O C00P C00M 0.2(7) . . . . ?
C00H C005 C00G C00O -1.1(5) . . . . ?
C00H C00M C00P C00O -1.1(7) . . . . ?
C00I C006 C007 C009 -29.6(4) . . . . ?
C00I C006 C007 C00C 152.2(3) . . . . ?
C00I C006 C00B C00D 2.5(5) . . . . ?
C00J C00N C00R C00L 0.3(7) . . . . ?
C00K C008 C00Q C00U 0.2(7) . . . . ?
C00K C00S C00T C00U 0.7(9) . . . . ?
C00L C00A C00E C00J -0.4(5) . . . . ?
C00Q C008 C00K C00S -1.4(6) . . . . ?
C00S C00T C00U C00Q -1.9(10) . . . . ?
